data_2103359
loop_
_publ_author_name
'Marsh, Richard E.'

_publ_section_title
;
 The space groups of point group <i>C</i>~3~: some corrections, some
 comments
;
_journal_issue 5
_journal_name_full 'Acta Crystallographica Section B'
_journal_page_first 893
_journal_page_last 899
_journal_paper_doi 10.1107/S0108768102011758
_journal_volume 58
_journal_year 2002
_chemical_formula_moiety 'C14 H14 N2 O4 W'
_chemical_formula_sum 'C14 H14 N2 O4 W'
_symmetry_cell_setting hexagonal
_symmetry_space_group_name_H-M 'P 64'
_cell_angle_alpha 90.00
_cell_angle_beta 90.00
_cell_angle_gamma 120.00
_cell_formula_units_Z 3
_cell_length_a 8.1218
_cell_length_b 8.1218
_cell_length_c 5.8196
_cell_volume 332.452
_cod_data_source_file bk0117.cif
_cod_data_source_block HINVOP
_cod_depositor_comments
;
 Adding the _cell_formula_units_Z and _chemical_formula_moiety data items
 after consulting the original publication.

 Antanas Vaitkus,
 2017-08-03
;
_cod_database_code 2103359

loop_
_atom_site_label
_atom_site_fract_x
_atom_site_fract_y
_atom_site_fract_z
W 0.5 0.5 0.0
O1 0.5789 0.4294 -0.0970
O3 0.3326 0.3174 0.0442
N 0.4001 0.5492 0.1856
C1 0.4810 0.5602 0.3058
C3 0.2528 0.4305 0.1944
C4 0.2232 0.3132 0.1203
C5 0.0848 0.1946 0.1152
C6 -0.0196 0.1950 0.1918
C7 0.0092 0.3086 0.2704
C8 0.1480 0.4294 0.2737
H1 0.3996 0.6318 0.1729
H3 0.4227 0.5490 0.3807
H4 0.5658 0.6532 0.3105
H7 0.0644 0.1142 0.0603
H8 -0.1156 0.1148 0.1900
H9 -0.0648 0.3060 0.3246
H10 0.1696 0.5090 0.3299
